data_4507718
loop_
_publ_author_name
'P\'erez-Fern\'andez, R.'
'Fresno, N.'
'Goya, P.'
'Elguero, J.'
'Men\'endez-Taboada, L.'
'Garc\'ia-Granda, S.'
'Marco, C.'

_publ_section_title
;
 Structure and Thermodynamical Properties of Metformin Salicylate
;
_journal_issue 4
_journal_name_full 'Crystal Growth &amp; Design'
_journal_page_first 1780
_journal_paper_doi 10.1021/cg400150f
_journal_volume 13
_journal_year 2013
_chemical_formula_sum 'C11 H16 N5 O3'
_chemical_formula_weight 266.29
_chemical_name_systematic
; 
 ? 
;
_space_group_IT_number 14
_symmetry_space_group_name_Hall '-P 2yn'
_symmetry_space_group_name_H-M 'P 1 21/n 1'
_atom_sites_solution_hydrogens geom
_atom_sites_solution_primary direct
_atom_sites_solution_secondary difmap
_audit_creation_method SHELXL-97
_cell_angle_alpha 90.00
_cell_angle_beta 117.745(17)
_cell_angle_gamma 90.00
_cell_formula_units_Z 4
_cell_length_a 15.299(2)
_cell_length_b 6.0123(6)
_cell_length_c 15.7500(19)
_cell_measurement_temperature 293(2)
_cell_volume 1282.2(3)
_computing_structure_refinement 'SHELXL-97 (Sheldrick, 1997)'
_computing_structure_solution 'SHELXS-97 (Sheldrick, 1990)'
_diffrn_ambient_temperature 293(2)
_diffrn_measured_fraction_theta_full 0.968
_diffrn_measured_fraction_theta_max 0.968
_diffrn_radiation_monochromator graphite
_diffrn_radiation_source 'fine-focus sealed tube'
_diffrn_radiation_type CuK\a
_diffrn_radiation_wavelength 1.54180
_diffrn_reflns_av_R_equivalents 0.0419
_diffrn_reflns_av_sigmaI/netI 0.0562
_diffrn_reflns_limit_h_max 18
_diffrn_reflns_limit_h_min -17
_diffrn_reflns_limit_k_max 6
_diffrn_reflns_limit_k_min -7
_diffrn_reflns_limit_l_max 19
_diffrn_reflns_limit_l_min -14
_diffrn_reflns_number 4604
_diffrn_reflns_theta_full 69.20
_diffrn_reflns_theta_max 69.20
_diffrn_reflns_theta_min 5.51
_exptl_absorpt_coefficient_mu 0.866
_exptl_crystal_density_diffrn 1.379
_exptl_crystal_density_method 'not measured'
_exptl_crystal_F_000 564
_refine_diff_density_max 0.450
_refine_diff_density_min -0.375
_refine_diff_density_rms 0.094
_refine_ls_extinction_method none
_refine_ls_goodness_of_fit_ref 1.082
_refine_ls_hydrogen_treatment mixed
_refine_ls_matrix_type full
_refine_ls_number_parameters 196
_refine_ls_number_reflns 2317
_refine_ls_number_restraints 0
_refine_ls_restrained_S_all 1.082
_refine_ls_R_factor_all 0.1102
_refine_ls_R_factor_gt 0.0865
_refine_ls_shift/su_max 0.000
_refine_ls_shift/su_mean 0.000
_refine_ls_structure_factor_coef Fsqd
_refine_ls_weighting_details 'calc w=1/[\s^2^(Fo^2^)+(0.1695P)^2^+0.5096P] where P=(Fo^2^+2Fc^2^)/3'
_refine_ls_weighting_scheme calc
_refine_ls_wR_factor_gt 0.2487
_refine_ls_wR_factor_ref 0.2748
_reflns_number_gt 1669
_reflns_number_total 2317
_reflns_threshold_expression >2sigma(I)
_cod_data_source_file cg400150f_si_001.cif
_cod_data_source_block shelxl
_cod_database_code 4507718

loop_
_symmetry_equiv_pos_as_xyz
'x, y, z'
'-x+1/2, y+1/2, -z+1/2'
'-x, -y, -z'
'x-1/2, -y-1/2, z-1/2'

loop_
_atom_site_label
_atom_site_type_symbol
_atom_site_fract_x
_atom_site_fract_y
_atom_site_fract_z
_atom_site_U_iso_or_equiv
_atom_site_adp_type
_atom_site_occupancy
_atom_site_symmetry_multiplicity
_atom_site_calc_flag
_atom_site_refinement_flags
O001 O 0.8467(2) 0.2159(5) 0.42827(19) 0.0398(7) Uani 1 1 d .
O002 O 0.7267(3) 0.1441(5) 0.6155(2) 0.0522(9) Uani 1 1 d .
H002 H 0.7671 0.0655 0.6092 0.078 Uiso 1 1 calc R
O003 O 0.8507(2) 0.0428(5) 0.5544(2) 0.0484(8) Uani 1 1 d .
N004 N 1.0450(3) 0.4855(5) 0.2583(2) 0.0376(8) Uani 1 1 d .
N005 N 0.9339(3) 0.7791(6) 0.4103(3) 0.0424(9) Uani 1 1 d .
N006 N 0.7883(3) 0.8271(6) 0.2747(2) 0.0388(9) Uani 1 1 d .
N007 N 0.9061(2) 0.6210(6) 0.2623(2) 0.0388(8) Uani 1 1 d .
N008 N 0.9994(3) 0.3339(6) 0.3664(2) 0.0406(9) Uani 1 1 d .
C009 C 0.7033(3) 0.3223(7) 0.5547(3) 0.0384(10) Uani 1 1 d .
C010 C 0.9860(3) 0.4836(6) 0.2981(2) 0.0343(9) Uani 1 1 d .
C011 C 0.8791(3) 0.7393(6) 0.3163(3) 0.0338(9) Uani 1 1 d .
C012 C 0.7442(3) 0.3544(6) 0.4940(3) 0.0356(9) Uani 1 1 d .
C013 C 0.6521(3) 0.6979(7) 0.4389(3) 0.0428(10) Uani 1 1 d .
H013 H 0.6356 0.8240 0.4003 0.051 Uiso 1 1 calc R
C014 C 0.6100(3) 0.6619(7) 0.4980(3) 0.0454(11) Uani 1 1 d .
H014 H 0.5648 0.7636 0.4991 0.054 Uiso 1 1 calc R
C015 C 0.7197(3) 0.5447(7) 0.4367(3) 0.0391(9) Uani 1 1 d .
H015 H 0.7484 0.5696 0.3970 0.047 Uiso 1 1 calc R
C016 C 1.1204(3) 0.3127(7) 0.2804(3) 0.0431(10) Uani 1 1 d .
H01A H 1.1559 0.3406 0.2448 0.065 Uiso 1 1 calc R
H01B H 1.0891 0.1697 0.2631 0.065 Uiso 1 1 calc R
H01C H 1.1655 0.3150 0.3479 0.065 Uiso 1 1 calc R
C017 C 0.6347(3) 0.4751(7) 0.5560(3) 0.0436(10) Uani 1 1 d .
H017 H 0.6059 0.4511 0.5958 0.052 Uiso 1 1 calc R
C018 C 0.8184(3) 0.1947(6) 0.4904(3) 0.0352(9) Uani 1 1 d .
C019 C 1.0368(4) 0.6561(8) 0.1891(3) 0.0482(11) Uani 1 1 d .
H01D H 1.0855 0.6301 0.1679 0.072 Uiso 1 1 calc R
H01E H 1.0474 0.7999 0.2188 0.072 Uiso 1 1 calc R
H01F H 0.9720 0.6507 0.1350 0.072 Uiso 1 1 calc R
H1 H 0.952(3) 0.322(7) 0.389(3) 0.025(10) Uiso 1 1 d .
H3 H 0.742(3) 0.803(7) 0.213(3) 0.033(11) Uiso 1 1 d .
H5 H 0.910(4) 0.876(10) 0.443(4) 0.058(15) Uiso 1 1 d .
H9 H 0.766(4) 0.927(9) 0.305(3) 0.049(13) Uiso 1 1 d .
H10 H 1.054(5) 0.259(11) 0.392(4) 0.071(18) Uiso 1 1 d .
H2 H 0.990(4) 0.758(8) 0.436(3) 0.040(13) Uiso 1 1 d .

loop_
_atom_site_aniso_label
_atom_site_aniso_U_11
_atom_site_aniso_U_22
_atom_site_aniso_U_33
_atom_site_aniso_U_23
_atom_site_aniso_U_13
_atom_site_aniso_U_12
O001 0.0389(15) 0.0388(16) 0.0371(14) -0.0039(11) 0.0139(12) 0.0018(12)
O002 0.070(2) 0.0415(18) 0.0507(17) 0.0095(13) 0.0331(16) 0.0104(15)
O003 0.0509(18) 0.0392(16) 0.0487(16) 0.0082(13) 0.0179(14) 0.0100(13)
N004 0.0448(18) 0.0306(17) 0.0323(14) 0.0003(13) 0.0136(14) 0.0007(14)
N005 0.035(2) 0.043(2) 0.0370(18) -0.0068(15) 0.0066(16) 0.0029(16)
N006 0.0392(18) 0.0320(18) 0.0319(17) 0.0001(13) 0.0055(15) 0.0055(14)
N007 0.0402(18) 0.0372(18) 0.0304(15) 0.0041(13) 0.0093(14) 0.0065(14)
N008 0.041(2) 0.042(2) 0.0373(17) 0.0097(14) 0.0166(16) 0.0088(16)
C009 0.039(2) 0.034(2) 0.0329(18) -0.0010(15) 0.0099(16) -0.0017(16)
C010 0.040(2) 0.0270(18) 0.0279(16) -0.0020(14) 0.0093(16) -0.0016(15)
C011 0.0362(19) 0.0264(18) 0.0311(17) 0.0029(14) 0.0093(16) -0.0017(15)
C012 0.0342(19) 0.033(2) 0.0310(17) -0.0066(15) 0.0077(16) -0.0033(15)
C013 0.045(2) 0.034(2) 0.039(2) 0.0003(16) 0.0097(18) 0.0062(17)
C014 0.043(2) 0.040(2) 0.045(2) -0.0051(17) 0.014(2) 0.0075(18)
C015 0.045(2) 0.033(2) 0.0341(18) -0.0028(15) 0.0138(17) -0.0005(17)
C016 0.047(2) 0.037(2) 0.043(2) -0.0042(17) 0.0197(19) -0.0001(18)
C017 0.047(2) 0.043(2) 0.046(2) -0.0034(18) 0.0262(19) 0.0005(19)
C018 0.0322(19) 0.0325(19) 0.0330(18) -0.0092(15) 0.0085(16) -0.0046(15)
C019 0.061(3) 0.042(2) 0.046(2) 0.0052(18) 0.028(2) -0.003(2)

loop_
_atom_type_symbol
_atom_type_description
_atom_type_scat_dispersion_real
_atom_type_scat_dispersion_imag
_atom_type_scat_source
C C 0.0181 0.0091 'International Tables Vol C Tables 4.2.6.8 and 6.1.1.4'
H H 0.0000 0.0000 'International Tables Vol C Tables 4.2.6.8 and 6.1.1.4'
N N 0.0311 0.0180 'International Tables Vol C Tables 4.2.6.8 and 6.1.1.4'
O O 0.0492 0.0322 'International Tables Vol C Tables 4.2.6.8 and 6.1.1.4'

loop_
_geom_angle_atom_site_label_1
_geom_angle_atom_site_label_2
_geom_angle_atom_site_label_3
_geom_angle
C009 O002 H002 109.5
C010 N004 C019 121.4(4)
C010 N004 C016 121.1(3)
C019 N004 C016 117.4(4)
C011 N005 H5 120(3)
C011 N005 H2 121(4)
H5 N005 H2 115(5)
C011 N006 H3 125(3)
C011 N006 H9 123(3)
H3 N006 H9 112(4)
C011 N007 C010 123.5(3)
C010 N008 H1 119(2)
C010 N008 H10 119(4)
H1 N008 H10 122(5)
O002 C009 C012 122.7(4)
O002 C009 C017 117.1(4)
C012 C009 C017 120.2(4)
N004 C010 N008 120.3(4)
N004 C010 N007 118.7(3)
N008 C010 N007 120.7(4)
N007 C011 N006 117.7(3)
N007 C011 N005 126.1(4)
N006 C011 N005 116.2(4)
C009 C012 C015 119.4(4)
C009 C012 C018 122.0(4)
C015 C012 C018 118.6(4)
C014 C013 C015 119.9(4)
C014 C013 H013 120.1
C015 C013 H013 120.1
C013 C014 C017 120.4(4)
C013 C014 H014 119.8
C017 C014 H014 119.8
C012 C015 C013 120.3(4)
C012 C015 H015 119.9
C013 C015 H015 119.9
N004 C016 H01A 109.5
N004 C016 H01B 109.5
H01A C016 H01B 109.5
N004 C016 H01C 109.5
H01A C016 H01C 109.5
H01B C016 H01C 109.5
C014 C017 C009 119.8(4)
C014 C017 H017 120.1
C009 C017 H017 120.1
O001 C018 O003 123.0(4)
O001 C018 C012 120.4(3)
O003 C018 C012 116.6(4)
N004 C019 H01D 109.5
N004 C019 H01E 109.5
H01D C019 H01E 109.5
N004 C019 H01F 109.5
H01D C019 H01F 109.5
H01E C019 H01F 109.5

loop_
_geom_bond_atom_site_label_1
_geom_bond_atom_site_label_2
_geom_bond_distance
O001 C018 1.247(5)
O002 C009 1.369(5)
O002 H002 0.8200
O003 C018 1.277(5)
N004 C010 1.317(5)
N004 C019 1.459(5)
N004 C016 1.469(5)
N005 C011 1.340(5)
N005 H5 0.95(6)
N005 H2 0.78(5)
N006 C011 1.339(5)
N006 H3 0.91(5)
N006 H9 0.93(5)
N007 C011 1.314(5)
N007 C010 1.361(5)
N008 C010 1.343(5)
N008 H1 0.95(4)
N008 H10 0.86(7)
C009 C012 1.377(6)
C009 C017 1.403(6)
C012 C015 1.396(5)
C012 C018 1.507(6)
C013 C014 1.373(7)
C013 C015 1.397(6)
C013 H013 0.9300
C014 C017 1.385(6)
C014 H014 0.9300
C015 H015 0.9300
C016 H01A 0.9600
C016 H01B 0.9600
C016 H01C 0.9600
C017 H017 0.9300
C019 H01D 0.9600
C019 H01E 0.9600
C019 H01F 0.9600

loop_
_geom_torsion_atom_site_label_1
_geom_torsion_atom_site_label_2
_geom_torsion_atom_site_label_3
_geom_torsion_atom_site_label_4
_geom_torsion
C019 N004 C010 N008 -175.5(4)
C016 N004 C010 N008 5.8(5)
C019 N004 C010 N007 10.9(5)
C016 N004 C010 N007 -167.8(3)
C011 N007 C010 N004 -136.4(4)
C011 N007 C010 N008 50.0(6)
C010 N007 C011 N006 -165.1(4)
C010 N007 C011 N005 14.1(7)
O002 C009 C012 C015 -177.5(4)
C017 C009 C012 C015 2.4(5)
O002 C009 C012 C018 -0.1(6)
C017 C009 C012 C018 179.8(3)
C015 C013 C014 C017 0.4(6)
C009 C012 C015 C013 -1.8(5)
C018 C012 C015 C013 -179.3(3)
C014 C013 C015 C012 0.4(6)
C013 C014 C017 C009 0.2(6)
O002 C009 C017 C014 178.3(4)
C012 C009 C017 C014 -1.7(6)
C009 C012 C018 O001 172.8(3)
C015 C012 C018 O001 -9.8(5)
C009 C012 C018 O003 -8.3(5)
C015 C012 C018 O003 169.1(3)
